data_7034255
loop_
_publ_author_name
'Oyarzabal, Itziar'
'Ruiz, Jos\'e'
'Mota, Antonio J.'
'Rodr\'iguez-Di\'eguez, Antonio'
'Seco, Jos\'e M'
'Colacio, Enrique'

_publ_section_title
;
 An experimental and theoretical magneto-structural study of polynuclear
 Ni(II) complexes assembled from a versatile bis(salicylaldehyde)diamine
 polytopic ligand.
;
_journal_issue 15
_journal_name_full 'Dalton transactions (Cambridge, England : 2003)'
_journal_page_first 6825
_journal_page_last 6838
_journal_paper_doi 10.1039/c5dt00356c
_journal_volume 44
_journal_year 2015
_chemical_formula_sum 'C23 H23 Br2 N3 Ni2 O6 S'
_chemical_formula_weight 746.74
_chemical_name_systematic
;
 ?
;
_space_group_IT_number 15
_symmetry_cell_setting monoclinic
_symmetry_space_group_name_Hall '-I 2ya'
_symmetry_space_group_name_H-M 'I 1 2/a 1'
_atom_sites_solution_hydrogens geom
_atom_sites_solution_primary direct
_atom_sites_solution_secondary difmap
_audit_creation_method SHELXL-97
_audit_update_record
;
2015-01-23 deposited with the CCDC.
2015-03-02 downloaded from the CCDC.
;
_cell_angle_alpha 90.00
_cell_angle_beta 95.237(2)
_cell_angle_gamma 90.00
_cell_formula_units_Z 8
_cell_length_a 21.9768(3)
_cell_length_b 9.7423(10)
_cell_length_c 24.826(4)
_cell_measurement_reflns_used 9469
_cell_measurement_temperature 100(2)
_cell_measurement_theta_max 73.9580
_cell_measurement_theta_min 4.0010
_cell_volume 5293.2(10)
_computing_cell_refinement 'CrysAlisPro, Agilent Technologies'
_computing_data_collection 'CrysAlisPro, Agilent Technologies'
_computing_data_reduction 'CrysAlisPro, Agilent Technologies'
_computing_molecular_graphics 'Ortep-3 (Farrugia, 1997)'
_computing_publication_material 'WinGX (Farrugia, 1997)'
_computing_structure_refinement 'SHELXL-97 (Sheldrick, 1997)'
_computing_structure_solution 'SHELXS-97 (Sheldrick, 1990)'
_diffrn_ambient_temperature 100(2)
_diffrn_measured_fraction_theta_full 0.987
_diffrn_measured_fraction_theta_max 0.987
_diffrn_measurement_device_type 'SuperNova, Single source at offset, Atlas'
_diffrn_measurement_method '\w scans'
_diffrn_radiation_monochromator mirror
_diffrn_radiation_source 'SuperNova (Cu) X-ray Source'
_diffrn_radiation_type CuK\a
_diffrn_radiation_wavelength 1.54180
_diffrn_reflns_av_R_equivalents 0.0357
_diffrn_reflns_av_sigmaI/netI 0.0302
_diffrn_reflns_limit_h_max 27
_diffrn_reflns_limit_h_min -18
_diffrn_reflns_limit_k_max 12
_diffrn_reflns_limit_k_min -11
_diffrn_reflns_limit_l_max 30
_diffrn_reflns_limit_l_min -28
_diffrn_reflns_number 22451
_diffrn_reflns_theta_full 74.30
_diffrn_reflns_theta_max 74.30
_diffrn_reflns_theta_min 3.58
_exptl_absorpt_coefficient_mu 6.426
_exptl_absorpt_correction_T_max 1.00000
_exptl_absorpt_correction_T_min 0.86096
_exptl_absorpt_correction_type multi-scan
_exptl_absorpt_process_details 'CrysAlisPro, Agilent Technologies'
_exptl_crystal_colour Green
_exptl_crystal_density_diffrn 1.874
_exptl_crystal_density_method 'not measured'
_exptl_crystal_description Primatic
_exptl_crystal_F_000 2976
_exptl_crystal_size_max 0.26
_exptl_crystal_size_mid 0.16
_exptl_crystal_size_min 0.11
_refine_diff_density_max 2.544
_refine_diff_density_min -1.891
_refine_diff_density_rms 0.113
_refine_ls_extinction_method none
_refine_ls_goodness_of_fit_ref 1.031
_refine_ls_hydrogen_treatment mixed
_refine_ls_matrix_type full
_refine_ls_number_parameters 337
_refine_ls_number_reflns 5329
_refine_ls_number_restraints 0
_refine_ls_restrained_S_all 1.031
_refine_ls_R_factor_all 0.0538
_refine_ls_R_factor_gt 0.0467
_refine_ls_shift/su_max 0.001
_refine_ls_shift/su_mean 0.000
_refine_ls_structure_factor_coef Fsqd
_refine_ls_weighting_details 'calc w=1/[\s^2^(Fo^2^)+(0.0328P)^2^+60.3153P] where P=(Fo^2^+2Fc^2^)/3'
_refine_ls_weighting_scheme calc
_refine_ls_wR_factor_gt 0.1030
_refine_ls_wR_factor_ref 0.1071
_reflns_number_gt 4677
_reflns_number_total 5329
_reflns_threshold_expression >2sigma(I)
_cod_data_source_file c5dt00356c2.cif
_cod_data_source_block Compound3
_cod_depositor_comments
;
The following automatic conversions were performed:

'_symmetry_cell_setting' value 'Monoclinic' changed to 'monoclinic'
according to
/usr/data/users/saulius/crontab/automatic-downloads/rss-feeds/RSC/lib/dictionaries/cif_core.dic
dictionary named 'cif_core.dic' version 2.4.2 from 2011-04-26.

Automatic conversion script
Id: cif_fix_values 3086 2015-02-26 13:12:21Z robertas 

 Adding full bibliography for 7034253--7034258.cif.
;
_cod_original_sg_symbol_H-M I2/a
_cod_database_code 7034255

loop_
_symmetry_equiv_pos_as_xyz
'x, y, z'
'-x+1/2, y, -z'
'x+1/2, y+1/2, z+1/2'
'-x+1, y+1/2, -z+1/2'
'-x, -y, -z'
'x-1/2, -y, z'
'-x+1/2, -y+1/2, -z+1/2'
'x, -y+1/2, z+1/2'

loop_
_atom_site_label
_atom_site_type_symbol
_atom_site_fract_x
_atom_site_fract_y
_atom_site_fract_z
_atom_site_U_iso_or_equiv
_atom_site_adp_type
_atom_site_occupancy
_atom_site_symmetry_multiplicity
_atom_site_calc_flag
_atom_site_refinement_flags
Ni1 Ni 0.13918(3) 0.16941(7) 0.12864(3) 0.01572(15) Uani 1 1 d .
Ni2 Ni 0.13564(3) 0.47213(7) 0.12191(3) 0.01535(15) Uani 1 1 d .
Br1A Br -0.174466(19) 0.24170(5) 0.014562(18) 0.02757(13) Uani 1 1 d .
Br2A Br 0.46504(2) 0.31555(6) 0.19924(3) 0.04399(17) Uani 1 1 d .
C1A C 0.01619(19) 0.5500(4) 0.07061(17) 0.0214(8) Uani 1 1 d .
H1A H -0.0100 0.6145 0.0533 0.026 Uiso 1 1 calc R
C2A C -0.00941(18) 0.4141(4) 0.07587(16) 0.0189(8) Uani 1 1 d .
C3A C 0.02076(18) 0.3050(4) 0.10483(15) 0.0168(8) Uani 1 1 d .
C4A C -0.01089(19) 0.1796(5) 0.10896(18) 0.0231(9) Uani 1 1 d .
C5A C -0.0679(2) 0.1615(5) 0.08164(18) 0.0245(9) Uani 1 1 d .
H5A H -0.0877 0.0773 0.0833 0.029 Uiso 1 1 calc R
C6A C -0.09627(17) 0.2690(5) 0.05151(16) 0.0199(8) Uani 1 1 d .
C7A C -0.06871(18) 0.3940(4) 0.04960(16) 0.0202(8) Uani 1 1 d .
H7A H -0.0888 0.4662 0.0310 0.024 Uiso 1 1 calc R
C8A C 0.0170(2) 0.0699(5) 0.1464(2) 0.0386(13) Uani 1 1 d .
H8A1 H 0.0232 0.1072 0.1827 0.046 Uiso 1 1 calc R
H8A2 H -0.0116 -0.0057 0.1471 0.046 Uiso 1 1 calc R
C9A C 0.0623(3) -0.0610(7) 0.0806(4) 0.070(2) Uani 1 1 d .
H9A1 H 0.0277 -0.1198 0.0837 0.105 Uiso 1 1 calc R
H9A2 H 0.0972 -0.1156 0.0741 0.105 Uiso 1 1 calc R
H9A3 H 0.0534 0.0015 0.0510 0.105 Uiso 1 1 calc R
C10A C 0.1040(3) -0.0662(7) 0.1771(3) 0.0566(18) Uani 1 1 d .
H10A H 0.1007 -0.0170 0.2107 0.068 Uiso 1 1 calc R
H10B H 0.0820 -0.1522 0.1790 0.068 Uiso 1 1 calc R
C11A C 0.1683(2) -0.0948(5) 0.1710(2) 0.0360(12) Uani 1 1 d .
H11A H 0.1705 -0.1679 0.1448 0.043 Uiso 1 1 calc R
H11B H 0.1873 -0.1282 0.2054 0.043 Uiso 1 1 calc R
C12A C 0.2434(2) -0.0219(5) 0.11177(18) 0.0257(9) Uani 1 1 d .
H12A H 0.2708 -0.0920 0.1265 0.039 Uiso 1 1 calc R
H12B H 0.2666 0.0543 0.1002 0.039 Uiso 1 1 calc R
H12C H 0.2183 -0.0582 0.0814 0.039 Uiso 1 1 calc R
C13A C 0.2435(2) 0.0832(4) 0.20037(16) 0.0211(8) Uani 1 1 d .
H13A H 0.2709 0.0123 0.2156 0.025 Uiso 1 1 calc R
H13B H 0.2177 0.1110 0.2281 0.025 Uiso 1 1 calc R
C14A C 0.28100(19) 0.2052(4) 0.18532(16) 0.0193(8) Uani 1 1 d .
C15A C 0.25168(18) 0.3249(4) 0.16329(15) 0.0164(7) Uani 1 1 d .
C16A C 0.28727(18) 0.4412(4) 0.15337(15) 0.0171(8) Uani 1 1 d .
C17A C 0.35132(19) 0.4373(4) 0.16504(17) 0.0215(8) Uani 1 1 d .
H17A H 0.3748 0.5143 0.1591 0.026 Uiso 1 1 calc R
C18A C 0.37849(19) 0.3197(5) 0.18504(19) 0.0249(9) Uani 1 1 d .
C19A C 0.3439(2) 0.2034(5) 0.19535(18) 0.0252(9) Uani 1 1 d .
H19A H 0.3634 0.1244 0.2090 0.030 Uiso 1 1 calc R
C20A C 0.26277(19) 0.5695(4) 0.13044(16) 0.0208(8) Uani 1 1 d .
H20A H 0.2911 0.6391 0.1270 0.025 Uiso 1 1 calc R
N1A N 0.07531(19) 0.0171(4) 0.1311(2) 0.0374(10) Uani 1 1 d .
N2A N 0.20425(15) 0.0244(3) 0.15369(14) 0.0179(7) Uani 1 1 d .
O1A O 0.06762(13) 0.5922(3) 0.08572(11) 0.0194(6) Uani 1 1 d .
O2A O 0.07560(12) 0.3185(3) 0.13027(11) 0.0174(5) Uani 1 1 d .
O3A O 0.19167(12) 0.3253(3) 0.15500(11) 0.0173(5) Uani 1 1 d .
O4A O 0.20942(13) 0.5979(3) 0.11496(12) 0.0219(6) Uani 1 1 d .
C1B C 0.1538(3) 0.2849(5) 0.02651(19) 0.0348(12) Uani 1 1 d .
C2B C 0.1656(4) 0.2697(8) -0.0325(2) 0.077(3) Uani 1 1 d .
H2B1 H 0.1277 0.2785 -0.0548 0.115 Uiso 1 1 calc R
H2B2 H 0.1830 0.1811 -0.0381 0.115 Uiso 1 1 calc R
H2B3 H 0.1934 0.3398 -0.0419 0.115 Uiso 1 1 calc R
O1B O 0.1508(2) 0.1715(4) 0.05197(13) 0.0393(9) Uani 1 1 d .
O2B O 0.14682(14) 0.4026(3) 0.04427(12) 0.0229(6) Uani 1 1 d .
C1C C 0.12184(17) 0.6157(4) 0.23476(16) 0.0173(8) Uani 1 1 d .
N1C N 0.12527(17) 0.5611(4) 0.19377(14) 0.0225(7) Uani 1 1 d .
S1C S 0.11681(5) 0.69288(12) 0.29263(4) 0.0286(2) Uani 1 1 d .

loop_
_atom_site_aniso_label
_atom_site_aniso_U_11
_atom_site_aniso_U_22
_atom_site_aniso_U_33
_atom_site_aniso_U_23
_atom_site_aniso_U_13
_atom_site_aniso_U_12
Ni1 0.0179(3) 0.0110(3) 0.0177(3) 0.0004(3) -0.0010(2) 0.0005(3)
Ni2 0.0160(3) 0.0121(3) 0.0174(3) 0.0017(3) -0.0016(2) -0.0002(2)
Br1A 0.0144(2) 0.0422(3) 0.0249(2) -0.0036(2) -0.00430(16) -0.00134(18)
Br2A 0.0161(2) 0.0356(3) 0.0779(4) -0.0153(3) -0.0086(2) 0.0055(2)
C1A 0.020(2) 0.020(2) 0.023(2) 0.0007(16) -0.0020(16) 0.0062(16)
C2A 0.0202(19) 0.020(2) 0.0169(18) -0.0018(15) 0.0008(15) 0.0031(16)
C3A 0.0166(18) 0.0172(19) 0.0164(18) 0.0011(15) 0.0005(14) -0.0011(15)
C4A 0.020(2) 0.023(2) 0.026(2) 0.0052(17) -0.0008(16) -0.0011(17)
C5A 0.021(2) 0.024(2) 0.028(2) 0.0025(18) -0.0012(17) -0.0060(17)
C6A 0.0112(17) 0.030(2) 0.0179(18) -0.0035(17) -0.0032(14) 0.0001(16)
C7A 0.0197(19) 0.023(2) 0.0170(18) 0.0001(16) -0.0015(15) 0.0067(16)
C8A 0.029(2) 0.032(3) 0.052(3) 0.021(2) -0.010(2) -0.012(2)
C9A 0.033(3) 0.046(4) 0.128(7) -0.051(4) -0.004(4) 0.001(3)
C10A 0.035(3) 0.046(4) 0.088(5) 0.035(3) -0.002(3) -0.004(3)
C11A 0.029(2) 0.028(2) 0.051(3) 0.021(2) 0.001(2) -0.006(2)
C12A 0.022(2) 0.025(2) 0.029(2) -0.0072(18) -0.0003(17) 0.0025(17)
C13A 0.026(2) 0.019(2) 0.0182(19) 0.0023(16) -0.0002(16) 0.0038(16)
C14A 0.0220(19) 0.0175(19) 0.0174(18) -0.0022(15) -0.0035(15) 0.0024(16)
C15A 0.0170(18) 0.0173(19) 0.0142(17) -0.0012(15) -0.0026(14) 0.0000(15)
C16A 0.0195(19) 0.0172(19) 0.0145(17) -0.0016(15) 0.0010(14) 0.0008(15)
C17A 0.020(2) 0.020(2) 0.025(2) -0.0058(17) 0.0021(16) -0.0034(16)
C18A 0.0141(18) 0.027(2) 0.032(2) -0.0095(19) -0.0076(16) 0.0045(17)
C19A 0.023(2) 0.021(2) 0.031(2) -0.0045(18) -0.0036(17) 0.0066(17)
C20A 0.023(2) 0.019(2) 0.0205(19) 0.0024(16) 0.0008(16) -0.0048(16)
N1A 0.027(2) 0.0159(19) 0.067(3) 0.0059(19) -0.008(2) -0.0019(16)
N2A 0.0212(16) 0.0124(15) 0.0204(16) 0.0057(13) 0.0027(13) 0.0007(13)
O1A 0.0206(14) 0.0160(14) 0.0211(14) 0.0011(11) -0.0005(11) 0.0023(11)
O2A 0.0148(13) 0.0156(13) 0.0207(14) 0.0020(11) -0.0034(10) -0.0001(11)
O3A 0.0151(13) 0.0136(13) 0.0226(14) 0.0042(11) -0.0011(10) -0.0007(10)
O4A 0.0206(14) 0.0179(14) 0.0266(15) 0.0078(12) -0.0018(12) -0.0019(11)
C1B 0.054(3) 0.032(3) 0.020(2) 0.0088(19) 0.010(2) 0.023(2)
C2B 0.140(7) 0.071(5) 0.025(3) 0.018(3) 0.036(4) 0.071(5)
O1B 0.074(3) 0.0258(18) 0.0183(15) 0.0018(13) 0.0056(16) 0.0191(18)
O2B 0.0262(15) 0.0220(15) 0.0207(14) 0.0048(12) 0.0036(12) 0.0062(12)
C1C 0.0157(17) 0.0153(18) 0.020(2) 0.0031(16) -0.0007(14) 0.0006(15)
N1C 0.0267(18) 0.0168(17) 0.0230(18) 0.0001(14) -0.0023(14) -0.0021(14)
S1C 0.0364(6) 0.0289(6) 0.0201(5) -0.0043(4) 0.0006(4) 0.0070(5)

loop_
_atom_type_symbol
_atom_type_description
_atom_type_scat_dispersion_real
_atom_type_scat_dispersion_imag
_atom_type_scat_source
C C 0.0181 0.0091 'International Tables Vol C Tables 4.2.6.8 and 6.1.1.4'
H H 0.0000 0.0000 'International Tables Vol C Tables 4.2.6.8 and 6.1.1.4'
N N 0.0311 0.0180 'International Tables Vol C Tables 4.2.6.8 and 6.1.1.4'
O O 0.0492 0.0322 'International Tables Vol C Tables 4.2.6.8 and 6.1.1.4'
Ni Ni -3.0029 0.5091 'International Tables Vol C Tables 4.2.6.8 and 6.1.1.4'
Br Br -0.6763 1.2805 'International Tables Vol C Tables 4.2.6.8 and 6.1.1.4'
S S 0.3331 0.5567 'International Tables Vol C Tables 4.2.6.8 and 6.1.1.4'

loop_
_geom_angle_atom_site_label_1
_geom_angle_atom_site_label_2
_geom_angle_atom_site_label_3
_geom_angle
O1B Ni1 O3A 101.02(15)
O1B Ni1 O2A 99.50(13)
O3A Ni1 O2A 79.94(11)
O1B Ni1 N1A 100.82(19)
O3A Ni1 N1A 157.78(17)
O2A Ni1 N1A 92.48(14)
O1B Ni1 N2A 98.80(14)
O3A Ni1 N2A 93.36(12)
O2A Ni1 N2A 161.41(13)
N1A Ni1 N2A 87.30(15)
O1B Ni1 Ni2 86.52(11)
O3A Ni1 Ni2 42.73(8)
O2A Ni1 Ni2 42.96(8)
N1A Ni1 Ni2 135.29(12)
N2A Ni1 Ni2 135.55(10)
O3A Ni2 N1C 93.37(13)
O3A Ni2 O2A 79.17(11)
N1C Ni2 O2A 95.76(13)
O3A Ni2 O1A 169.44(12)
N1C Ni2 O1A 90.33(13)
O2A Ni2 O1A 90.63(11)
O3A Ni2 O4A 90.01(11)
N1C Ni2 O4A 88.37(14)
O2A Ni2 O4A 168.62(12)
O1A Ni2 O4A 99.98(12)
O3A Ni2 O2B 91.55(12)
N1C Ni2 O2B 173.54(14)
O2A Ni2 O2B 89.28(12)
O1A Ni2 O2B 85.55(12)
O4A Ni2 O2B 87.45(13)
O3A Ni2 Ni1 41.89(8)
N1C Ni2 Ni1 112.58(10)
O2A Ni2 Ni1 42.95(8)
O1A Ni2 Ni1 127.70(9)
O4A Ni2 Ni1 125.73(9)
O2B Ni2 Ni1 73.88(8)
O1A C1A C2A 129.2(4)
C3A C2A C7A 119.9(4)
C3A C2A C1A 124.4(4)
C7A C2A C1A 115.7(4)
O2A C3A C4A 119.1(4)
O2A C3A C2A 122.4(4)
C4A C3A C2A 118.4(4)
C5A C4A C3A 120.4(4)
C5A C4A C8A 120.7(4)
C3A C4A C8A 118.8(4)
C4A C5A C6A 120.4(4)
C7A C6A C5A 120.7(4)
C7A C6A Br1A 119.7(3)
C5A C6A Br1A 119.6(3)
C6A C7A C2A 120.0(4)
N1A C8A C4A 113.9(4)
C11A C10A N1A 111.7(5)
C10A C11A N2A 115.1(4)
N2A C13A C14A 113.5(3)
C19A C14A C15A 119.5(4)
C19A C14A C13A 120.2(4)
C15A C14A C13A 120.2(4)
O3A C15A C16A 122.3(4)
O3A C15A C14A 118.4(4)
C16A C15A C14A 119.2(4)
C15A C16A C17A 120.1(4)
C15A C16A C20A 124.5(4)
C17A C16A C20A 115.4(4)
C18A C17A C16A 119.5(4)
C17A C18A C19A 121.3(4)
C17A C18A Br2A 118.8(3)
C19A C18A Br2A 119.9(3)
C14A C19A C18A 120.5(4)
O4A C20A C16A 128.5(4)
C8A N1A C9A 107.3(4)
C8A N1A C10A 108.1(5)
C9A N1A C10A 114.0(5)
C8A N1A Ni1 111.8(3)
C9A N1A Ni1 115.5(4)
C10A N1A Ni1 100.0(3)
C12A N2A C11A 108.9(4)
C12A N2A C13A 109.3(3)
C11A N2A C13A 111.0(3)
C12A N2A Ni1 115.3(3)
C11A N2A Ni1 104.4(3)
C13A N2A Ni1 107.8(2)
C1A O1A Ni2 124.0(3)
C3A O2A Ni1 121.6(2)
C3A O2A Ni2 127.1(2)
Ni1 O2A Ni2 94.09(12)
C15A O3A Ni1 126.5(3)
C15A O3A Ni2 129.2(3)
Ni1 O3A Ni2 95.38(11)
C20A O4A Ni2 125.2(3)
O2B C1B O1B 127.5(4)
O2B C1B C2B 118.0(5)
O1B C1B C2B 114.5(5)
C1B O1B Ni1 120.7(3)
C1B O2B Ni2 131.2(3)
N1C C1C S1C 179.8(4)
C1C N1C Ni2 176.8(4)

loop_
_geom_bond_atom_site_label_1
_geom_bond_atom_site_label_2
_geom_bond_distance
Ni1 O1B 1.943(3)
Ni1 O3A 1.982(3)
Ni1 O2A 2.018(3)
Ni1 N1A 2.047(4)
Ni1 N2A 2.066(3)
Ni1 Ni2 2.9545(10)
Ni2 O3A 2.014(3)
Ni2 N1C 2.015(4)
Ni2 O2A 2.019(3)
Ni2 O1A 2.041(3)
Ni2 O4A 2.052(3)
Ni2 O2B 2.079(3)
Br1A C6A 1.891(4)
Br2A C18A 1.903(4)
C1A O1A 1.229(5)
C1A C2A 1.449(6)
C2A C3A 1.414(6)
C2A C7A 1.417(6)
C3A O2A 1.315(5)
C3A C4A 1.414(6)
C4A C5A 1.381(6)
C4A C8A 1.509(6)
C5A C6A 1.400(6)
C6A C7A 1.363(6)
C8A N1A 1.464(7)
C9A N1A 1.472(8)
C10A C11A 1.461(8)
C10A N1A 1.493(7)
C11A N2A 1.490(5)
C12A N2A 1.480(5)
C13A N2A 1.495(5)
C13A C14A 1.512(6)
C14A C19A 1.382(6)
C14A C15A 1.418(6)
C15A O3A 1.316(5)
C15A C16A 1.411(6)
C16A C17A 1.412(6)
C16A C20A 1.456(6)
C17A C18A 1.364(6)
C18A C19A 1.401(7)
C20A O4A 1.232(5)
C1B O2B 1.243(6)
C1B O1B 1.278(6)
C1B C2B 1.518(7)
C1C N1C 1.157(6)
C1C S1C 1.634(4)
